data_7051063
_journal_name_full 'New Journal of Chemistry'
_journal_paper_doi 10.1039/b008383f
_journal_year 2001
_chemical_formula_sum 'C11 H8 Ag N5 O6'
_chemical_formula_weight 414.09
_space_group_IT_number 14
_symmetry_cell_setting monoclinic
_symmetry_space_group_name_Hall '-P 2ybc'
_symmetry_space_group_name_H-M 'P 1 21/c 1'
_cell_angle_alpha 90.00
_cell_angle_beta 100.79(2)
_cell_angle_gamma 90.00
_cell_formula_units_Z 4
_cell_length_a 9.038(6)
_cell_length_b 6.373(3)
_cell_length_c 23.946(16)
_cell_measurement_temperature 293(2)
_cell_volume 1354.9(14)
_diffrn_ambient_temperature 293(2)
_exptl_crystal_density_diffrn 2.030
_cod_depositor_comments
;
The following automatic conversions were performed:
'_symmetry_cell_setting' value 'Monoclinic' changed to 'monoclinic'
according to '/home/saulius/struct/CIF-dictionaries/cif_core.dic'
dictionary named 'cif_core.dic' version 2.4.1 from 2010-06-29.

Automatic conversion script
Id: cif_fix_enum 1527 2010-12-29 10:47:43Z saulius 
;
_cod_original_sg_symbol_H-M 'P 21/c'
_cod_database_code 7051063

loop_
_symmetry_equiv_pos_as_xyz
'x, y, z'
'-x, y+1/2, -z+1/2'
'-x, -y, -z'
'x, -y-1/2, z-1/2'

loop_
_atom_site_label
_atom_site_type_symbol
_atom_site_fract_x
_atom_site_fract_y
_atom_site_fract_z
_atom_site_U_iso_or_equiv
_atom_site_adp_type
_atom_site_occupancy
_atom_site_symmetry_multiplicity
_atom_site_calc_flag
_atom_site_refinement_flags
_atom_site_disorder_assembly
_atom_site_disorder_group
Ag1 Ag 0.64622(7) 0.19503(8) 0.98994(2) 0.0466(2) Uani 1 1 d . . .
O1 O 0.4745(5) 0.2974(7) 0.91284(18) 0.0410(12) Uani 1 1 d . . .
O2 O 0.5071(6) 0.0121(8) 0.86276(18) 0.0519(15) Uani 1 1 d . . .
O3 O 0.1676(5) 0.2919(9) 0.61924(19) 0.0571(15) Uani 1 1 d . . .
O4 O 0.3078(6) 0.0356(9) 0.65550(19) 0.0580(16) Uani 1 1 d . . .
O5 O 0.0902(6) 0.8848(8) 0.7347(2) 0.0607(16) Uani 1 1 d . . .
O6 O 0.1388(6) 0.8501(9) 0.8261(3) 0.0689(18) Uani 1 1 d . . .
N1 N 0.2492(6) 0.2057(11) 0.6591(2) 0.0434(15) Uani 1 1 d . . .
N2 N 0.1453(7) 0.7915(11) 0.7781(3) 0.0489(16) Uani 1 1 d . . .
C1 C 0.4609(7) 0.1922(12) 0.8675(3) 0.0337(16) Uani 1 1 d . . .
C2 C 0.3736(7) 0.3037(11) 0.8152(2) 0.0301(15) Uani 1 1 d . . .
C3 C 0.3583(4) 0.2099(7) 0.76160(15) 0.0319(15) Uani 1 1 d . . .
H3A H 0.4056 0.0775 0.7574 0.080 Uiso 1 1 d R . .
C4 C 0.2749(4) 0.3101(7) 0.71493(15) 0.0326(16) Uani 1 1 d R . .
C5 C 0.2090(4) 0.5028(7) 0.71880(15) 0.0378(18) Uani 1 1 d R . .
H5A H 0.1558 0.5735 0.6856 0.080 Uiso 1 1 d R . .
C6 C 0.2237(7) 0.5921(11) 0.7719(3) 0.0353(17) Uani 1 1 d . . .
C7 C 0.3059(3) 0.4958(5) 0.82033(12) 0.0293(16) Uani 1 1 d . . .
H7A H 0.3148 0.5613 0.8569 0.080 Uiso 1 1 d R . .
C8 C 0.8908(3) 0.5254(5) 1.05225(12) 0.044(2) Uani 1 1 d R . .
H8A H 0.9352 0.3942 1.0662 0.080 Uiso 1 1 d R . .
C9 C 0.9623(3) 0.7068(5) 1.07318(12) 0.052(2) Uani 1 1 d R . .
H9A H 1.0543 0.7051 1.1007 0.080 Uiso 1 1 d R . .
C10 C 0.8947(3) 0.8890(5) 1.05227(12) 0.045(2) Uani 1 1 d R . .
H10A H 0.9397 1.0197 1.0664 0.080 Uiso 1 1 d R . .
C11 C 0.7071(3) 0.7089(5) 0.99414(12) 0.0286(15) Uani 1 1 d R . .
N3 N 0.7648(6) 0.5218(8) 1.0137(2) 0.0339(14) Uani 1 1 d . . .
N4 N 0.7664(6) 0.8950(9) 1.0124(2) 0.0318(14) Uani 1 1 d . . .
N5 N 0.5753(5) 0.7115(8) 0.95534(19) 0.0301(13) Uani 1 1 d . . .
H5B H 0.5645 0.7999 0.9257 0.100 Uiso 1 1 d R . .
H5C H 0.5431 0.5949 0.9285 0.100 Uiso 1 1 d R . .

loop_
_atom_site_aniso_label
_atom_site_aniso_U_11
_atom_site_aniso_U_22
_atom_site_aniso_U_33
_atom_site_aniso_U_23
_atom_site_aniso_U_13
_atom_site_aniso_U_12
Ag1 0.0553(4) 0.0261(3) 0.0497(4) 0.0005(3) -0.0122(3) 0.0050(3)
O1 0.052(3) 0.037(3) 0.030(2) 0.000(2) -0.005(2) 0.003(3)
O2 0.081(4) 0.035(3) 0.035(3) 0.003(2) -0.002(3) 0.019(3)
O3 0.044(3) 0.092(4) 0.029(3) 0.005(3) -0.008(2) 0.015(3)
O4 0.075(4) 0.061(4) 0.037(3) -0.011(3) 0.006(3) 0.018(3)
O5 0.058(4) 0.048(3) 0.074(4) 0.019(3) 0.005(3) 0.021(3)
O6 0.077(4) 0.062(4) 0.064(4) -0.012(3) 0.002(3) 0.024(3)
N1 0.036(4) 0.062(4) 0.033(3) -0.002(4) 0.009(3) 0.001(4)
N2 0.036(4) 0.046(4) 0.064(4) 0.002(4) 0.006(3) 0.003(4)
C1 0.037(4) 0.034(4) 0.028(4) 0.001(4) 0.000(3) 0.001(4)
C2 0.024(3) 0.037(4) 0.028(3) 0.005(3) 0.001(3) -0.004(4)
C3 0.028(3) 0.032(4) 0.036(4) -0.006(3) 0.007(3) 0.001(4)
C4 0.033(4) 0.039(4) 0.024(3) -0.002(3) -0.001(3) 0.001(4)
C5 0.032(4) 0.049(5) 0.031(4) 0.008(3) 0.001(3) -0.008(4)
C6 0.029(4) 0.034(4) 0.041(4) 0.001(3) 0.004(3) -0.001(4)
C7 0.027(4) 0.025(4) 0.033(4) -0.002(3) -0.001(3) 0.003(3)
C8 0.043(5) 0.025(4) 0.057(5) 0.004(4) -0.012(4) 0.006(4)
C9 0.042(4) 0.032(4) 0.068(5) -0.004(4) -0.026(4) 0.004(4)
C10 0.047(5) 0.030(4) 0.051(5) -0.002(4) -0.007(4) -0.004(4)
C11 0.022(3) 0.026(3) 0.035(4) 0.001(3) -0.001(3) -0.002(3)
N3 0.034(4) 0.021(3) 0.042(3) 0.001(3) -0.005(3) 0.009(3)
N4 0.037(3) 0.022(3) 0.032(3) 0.004(3) -0.004(3) -0.002(3)
N5 0.034(3) 0.026(3) 0.026(3) 0.003(3) -0.004(2) -0.005(3)

loop_
_geom_bond_atom_site_label_1
_geom_bond_atom_site_label_2
_geom_bond_distance
_geom_bond_site_symmetry_2
_geom_bond_publ_flag
Ag1 N4 2.215(6) 1_545 ?
Ag1 O1 2.274(4) . ?
Ag1 N3 2.363(5) . ?
Ag1 N5 2.658(5) 3_667 ?
O1 C1 1.262(8) . ?
O2 C1 1.234(8) . ?
O3 N1 1.222(7) . ?
O4 N1 1.217(7) . ?
O5 N2 1.220(7) . ?
O6 N2 1.220(8) . ?
N1 C4 1.471(7) . ?
N2 C6 1.476(9) . ?
C1 C2 1.526(8) . ?
C2 C7 1.384(7) . ?
C2 C3 1.399(7) . ?
C3 C4 1.3817 . ?
C4 C5 1.3758 . ?
C5 C6 1.376(7) . ?
C6 C7 1.397(7) . ?
C8 N3 1.325(6) . ?
C8 C9 1.3723 . ?
C9 C10 1.3630 . ?
C10 N4 1.357(5) . ?
C11 N4 1.341(6) . ?
C11 N3 1.350(6) . ?
C11 N5 1.367(5) . ?
N4 Ag1 2.215(5) 1_565 ?
